data_2225980
loop_
_publ_author_name
'bin Shawkataly, Omar'
'Pankhi, Mohd. Aslam A.'
'Yeap, Chin Sing'
'Fun, Hoong-Kun'

_publ_section_title
;
 Decacarbonyl-1\k^3^<i>C</i>,2\k^3^<i>C</i>,3\k^4^<i>C</i>-bis[tris(3-chlorophenyl)phosphine]-1\k<i>P</i>,2\k<i>P</i>-<i>triangulo</i>-triruthenium(0)
 monohydrate
;
_journal_coeditor_code SJ2763
_journal_issue 5
_journal_name_full 'Acta Crystallographica Section E'
_journal_page_first m583
_journal_page_last m584
_journal_paper_doi 10.1107/S1600536810013838
_journal_volume 66
_journal_year 2010
_chemical_formula_iupac '[Ru3 (C18 H12 Cl3 P)2 (C O)10], H2 O'
_chemical_formula_moiety 'C46 H24 Cl6 O10 P2 Ru3, H2 O'
_chemical_formula_sum 'C46 H26 Cl6 O11 P2 Ru3'
_chemical_formula_weight 1332.52
_chemical_name_systematic
;
Decacarbonyl-1\k^3^<i>C</i>,2\k^3^<i>C</i>,3\k^4^<i>C</i>-bis[tris(3-
chlorophenyl)phosphine]-1\k<i>P</i>,2\k<i>P</i>-<i>triangulo</i>-triruthenium(0)
monohydrate
;
_space_group_IT_number 2
_symmetry_cell_setting triclinic
_symmetry_space_group_name_Hall '-P 1'
_symmetry_space_group_name_H-M 'P -1'
_atom_sites_solution_hydrogens geom
_atom_sites_solution_primary direct
_atom_sites_solution_secondary difmap
_audit_creation_method SHELXL-97
_cell_angle_alpha 76.5430(10)
_cell_angle_beta 89.7660(10)
_cell_angle_gamma 89.3940(10)
_cell_formula_units_Z 2
_cell_length_a 10.80630(10)
_cell_length_b 10.98410(10)
_cell_length_c 21.3087(2)
_cell_measurement_reflns_used 9887
_cell_measurement_temperature 100.00(10)
_cell_measurement_theta_max 32.54
_cell_measurement_theta_min 2.34
_cell_volume 2459.71(4)
_computing_cell_refinement 'SAINT (Bruker, 2009)'
_computing_data_collection 'APEX2 (Bruker, 2009)'
_computing_data_reduction 'SAINT (Bruker, 2009)'
_computing_molecular_graphics 'SHELXTL (Sheldrick, 2008)'
_computing_publication_material
;
SHELXTL (Sheldrick, 2008) and PLATON (Spek, 2009)
;
_computing_structure_refinement 'SHELXTL (Sheldrick, 2008)'
_computing_structure_solution 'SHELXTL (Sheldrick, 2008)'
_diffrn_ambient_temperature 100
_diffrn_measured_fraction_theta_full 0.990
_diffrn_measured_fraction_theta_max 0.990
_diffrn_measurement_device_type
;
Bruker SMART APEXII CCD area-detector diffractometer
;
_diffrn_measurement_method '\f and \w scans'
_diffrn_radiation_monochromator graphite
_diffrn_radiation_source 'fine-focus sealed tube'
_diffrn_radiation_type MoK\a
_diffrn_radiation_wavelength 0.71073
_diffrn_reflns_av_R_equivalents 0.0366
_diffrn_reflns_av_sigmaI/netI 0.0409
_diffrn_reflns_limit_h_max 16
_diffrn_reflns_limit_h_min -15
_diffrn_reflns_limit_k_max 16
_diffrn_reflns_limit_k_min -16
_diffrn_reflns_limit_l_max 32
_diffrn_reflns_limit_l_min -32
_diffrn_reflns_number 76122
_diffrn_reflns_theta_full 32.69
_diffrn_reflns_theta_max 32.69
_diffrn_reflns_theta_min 2.12
_diffrn_standards_number 0
_exptl_absorpt_coefficient_mu 1.359
_exptl_absorpt_correction_T_max 0.9193
_exptl_absorpt_correction_T_min 0.6672
_exptl_absorpt_correction_type multi-scan
_exptl_absorpt_process_details '(<i>SADABS</i>; Bruker, 2009)'
_exptl_crystal_colour brown
_exptl_crystal_density_diffrn 1.799
_exptl_crystal_density_method 'not measured'
_exptl_crystal_description plate
_exptl_crystal_F_000 1308
_exptl_crystal_size_max 0.32
_exptl_crystal_size_mid 0.17
_exptl_crystal_size_min 0.06
_refine_diff_density_max 3.286
_refine_diff_density_min -1.174
_refine_ls_extinction_method none
_refine_ls_goodness_of_fit_ref 1.071
_refine_ls_hydrogen_treatment constr
_refine_ls_matrix_type full
_refine_ls_number_parameters 735
_refine_ls_number_reflns 17915
_refine_ls_number_restraints 301
_refine_ls_restrained_S_all 1.062
_refine_ls_R_factor_all 0.0609
_refine_ls_R_factor_gt 0.0439
_refine_ls_shift/su_max 0.001
_refine_ls_shift/su_mean 0.000
_refine_ls_structure_factor_coef Fsqd
_refine_ls_weighting_details 'calc w=1/[\s^2^(Fo^2^)+(0.0658P)^2^+3.5923P] where P=(Fo^2^+2Fc^2^)/3'
_refine_ls_weighting_scheme calc
_refine_ls_wR_factor_gt 0.1203
_refine_ls_wR_factor_ref 0.1318
_reflns_number_gt 13849
_reflns_number_total 17915
_reflns_threshold_expression I>2\s(I)
_cod_data_source_file sj2763.cif
_cod_data_source_block I
_cod_database_code 2225980
_cod_database_fobs_code 2225980

loop_
_symmetry_equiv_pos_as_xyz
'x, y, z'
'-x, -y, -z'

loop_
_atom_site_type_symbol
_atom_site_label
_atom_site_fract_x
_atom_site_fract_y
_atom_site_fract_z
_atom_site_U_iso_or_equiv
_atom_site_adp_type
_atom_site_calc_flag
_atom_site_refinement_flags
_atom_site_occupancy
_atom_site_disorder_assembly
_atom_site_disorder_group
Ru Ru1 0.45268(2) 0.36474(2) 0.214149(11) 0.01749(5) Uani d . 1 A .
Ru Ru2 0.60936(2) 0.17230(2) 0.286321(11) 0.01872(6) Uani d . 1 A .
Ru Ru3 0.44475(2) 0.11772(2) 0.191744(12) 0.02019(6) Uani d . 1 . .
Cl Cl1 0.16663(12) 0.42852(9) -0.07879(5) 0.0476(3) Uani d . 1 . .
Cl Cl2 0.14701(8) 0.93629(7) 0.00295(4) 0.02769(15) Uani d . 1 . .
Cl Cl4 1.13649(9) -0.06793(10) 0.16900(5) 0.0418(2) Uani d . 1 . .
Cl Cl6 1.16192(10) -0.12800(10) 0.47584(4) 0.0423(2) Uani d . 1 . .
P P1 0.28728(7) 0.48755(7) 0.16272(4) 0.01911(14) Uani d . 1 . .
P P2 0.75116(8) 0.00875(7) 0.32315(4) 0.02300(15) Uani d . 1 . .
O O1 0.5710(2) 0.3911(2) 0.08039(11) 0.0309(5) Uani d . 1 A .
O O2 0.6057(3) 0.5704(3) 0.24798(15) 0.0492(8) Uani d . 1 A .
O O3 0.3192(2) 0.3164(3) 0.34537(11) 0.0330(5) Uani d . 1 A .
O O4 0.6561(3) 0.2972(3) 0.39650(13) 0.0413(7) Uani d . 1 B .
O O5 0.8051(2) 0.3200(2) 0.19454(12) 0.0319(5) Uani d . 1 B .
O O6 0.4048(2) 0.0190(3) 0.36790(12) 0.0350(6) Uani d . 1 B .
O O7 0.2023(2) 0.1273(3) 0.26728(12) 0.0308(5) Uani d . 1 . .
O O8 0.3188(2) 0.1585(3) 0.06025(12) 0.0340(5) Uani d . 1 . .
O O9 0.4278(3) -0.1672(3) 0.22420(19) 0.0513(9) Uani d . 1 . .
O O10 0.6986(2) 0.1230(2) 0.12431(12) 0.0322(5) Uani d . 1 . .
C C1 0.1917(3) 0.4178(3) 0.10969(15) 0.0229(6) Uani d . 1 A .
C C2 0.2085(3) 0.4516(3) 0.04299(16) 0.0264(6) Uani d . 1 . .
H H2A 0.2638 0.5143 0.0247 0.032 Uiso calc R 1 A .
C C3 0.1416(4) 0.3905(3) 0.00433(18) 0.0319(7) Uani d . 1 A .
C C4 0.0565(4) 0.3000(3) 0.0293(2) 0.0396(9) Uani d . 1 . .
H H4A 0.0110 0.2622 0.0022 0.048 Uiso calc R 1 A .
C C5 0.0396(3) 0.2659(3) 0.0955(2) 0.0392(9) Uani d . 1 A .
H H5A -0.0180 0.2049 0.1130 0.047 Uiso calc R 1 . .
C C6 0.1082(3) 0.3222(3) 0.13611(19) 0.0315(7) Uani d . 1 . .
H H6A 0.0987 0.2965 0.1806 0.038 Uiso calc R 1 A .
C C7 0.3280(3) 0.6392(3) 0.10949(14) 0.0200(5) Uani d . 1 A .
C C8 0.2342(3) 0.7205(3) 0.08113(15) 0.0219(5) Uani d . 1 . .
H H8A 0.1518 0.6993 0.0901 0.026 Uiso calc R 1 A .
C C9 0.2634(3) 0.8338(3) 0.03938(14) 0.0220(5) Uani d . 1 A .
C C10 0.3862(3) 0.8684(3) 0.02664(16) 0.0259(6) Uani d . 1 . .
H H10A 0.4051 0.9450 -0.0008 0.031 Uiso calc R 1 A .
C C11 0.4792(3) 0.7879(3) 0.05508(16) 0.0280(6) Uani d . 1 A .
H H11A 0.5615 0.8100 0.0467 0.034 Uiso calc R 1 . .
C C12 0.4506(3) 0.6733(3) 0.09642(15) 0.0240(6) Uani d . 1 . .
H H12A 0.5140 0.6194 0.1154 0.029 Uiso calc R 1 A .
Cl Cl3A 0.2009(2) 0.7404(2) 0.34772(10) 0.0659(7) Uani d P 0.671(3) A 1
Cl Cl3B -0.1486(3) 0.5340(3) 0.29616(17) 0.0448(9) Uani d P 0.329(3) A 2
C C13A 0.1723(8) 0.5374(15) 0.2151(6) 0.0208(15) Uani d PDU 0.671(3) A 1
C C14A 0.2198(6) 0.6039(10) 0.2575(4) 0.0280(15) Uani d PDU 0.671(3) A 1
H H14A 0.3044 0.6184 0.2580 0.034 Uiso calc PR 0.671(3) A 1
C C15A 0.1417(7) 0.6491(6) 0.2994(3) 0.0332(11) Uani d PDU 0.671(3) A 1
C C16A 0.0163(7) 0.6236(7) 0.3013(3) 0.0423(15) Uani d PDU 0.671(3) A 1
H H16A -0.0354 0.6506 0.3304 0.051 Uiso calc PR 0.671(3) A 1
C C17A -0.0308(6) 0.5572(6) 0.2591(3) 0.0378(13) Uani d PDU 0.671(3) A 1
H H17A -0.1150 0.5403 0.2597 0.045 Uiso calc PR 0.671(3) A 1
C C18A 0.0456(6) 0.5157(8) 0.2160(4) 0.0255(13) Uani d PDU 0.671(3) A 1
H H18A 0.0120 0.4728 0.1874 0.031 Uiso calc PR 0.671(3) A 1
C C13B 0.1952(15) 0.545(3) 0.2260(12) 0.021(3) Uani d PDU 0.329(3) A 2
C C18B 0.2578(12) 0.6063(19) 0.2661(9) 0.027(3) Uani d PDU 0.329(3) A 2
H H18B 0.3423 0.6202 0.2604 0.032 Uiso calc PR 0.329(3) A 2
C C17B 0.1954(12) 0.6473(15) 0.3147(7) 0.041(3) Uani d PD 0.329(3) A 2
H H17B 0.2376 0.6883 0.3416 0.049 Uiso calc PR 0.329(3) A 2
C C16B 0.0685(12) 0.6259(10) 0.3225(6) 0.031(2) Uani d PD 0.329(3) A 2
H H16B 0.0254 0.6533 0.3546 0.037 Uiso calc PR 0.329(3) A 2
C C15B 0.0074(12) 0.5649(12) 0.2831(6) 0.0332(11) Uani d PD 0.329(3) A 2
C C14B 0.0683(12) 0.5275(16) 0.2331(7) 0.026(3) Uani d PD 0.329(3) A 2
H H14B 0.0246 0.4914 0.2047 0.031 Uiso calc PR 0.329(3) A 2
C C19 0.8164(3) -0.0659(3) 0.26168(15) 0.0236(6) Uani d . 1 B .
C C20 0.9393(3) -0.0454(3) 0.24270(15) 0.0246(6) Uani d . 1 . .
H H20A 0.9911 -0.0011 0.2640 0.030 Uiso calc R 1 B .
C C21 0.9835(3) -0.0919(3) 0.19156(16) 0.0264(6) Uani d . 1 B .
C C22 0.9099(4) -0.1590(3) 0.15907(18) 0.0329(7) Uani d . 1 . .
H H22A 0.9420 -0.1900 0.1252 0.039 Uiso calc R 1 B .
C C23 0.7880(4) -0.1793(4) 0.1777(2) 0.0389(9) Uani d . 1 B .
H H23A 0.7368 -0.2239 0.1563 0.047 Uiso calc R 1 . .
C C24 0.7421(3) -0.1331(3) 0.2284(2) 0.0364(8) Uani d . 1 . .
H H24A 0.6599 -0.1472 0.2406 0.044 Uiso calc R 1 B .
Cl Cl5A 0.48872(18) -0.43467(14) 0.39917(8) 0.0446(5) Uani d PD 0.628(3) B 1
C C25A 0.6765(9) -0.1170(8) 0.3814(4) 0.0241(18) Uani d PDU 0.628(3) B 1
C C26A 0.6287(6) -0.2256(5) 0.3696(2) 0.0277(10) Uani d PDU 0.628(3) B 1
H H26A 0.6469 -0.2486 0.3312 0.033 Uiso calc PR 0.628(3) B 1
C C27A 0.5526(6) -0.3006(5) 0.4159(3) 0.0318(11) Uani d PDU 0.628(3) B 1
C C28A 0.5279(6) -0.2715(5) 0.4748(3) 0.0331(12) Uani d PDU 0.628(3) B 1
H H28A 0.4780 -0.3227 0.5053 0.040 Uiso calc PR 0.628(3) B 1
C C29A 0.5788(10) -0.1652(9) 0.4867(4) 0.030(2) Uani d PDU 0.628(3) B 1
H H29A 0.5655 -0.1452 0.5262 0.036 Uiso calc PR 0.628(3) B 1
C C30A 0.650(2) -0.0878(13) 0.4403(7) 0.029(3) Uani d PDU 0.628(3) B 1
H H30A 0.6806 -0.0143 0.4485 0.035 Uiso calc PR 0.628(3) B 1
Cl Cl5B 0.6595(4) -0.4829(2) 0.44587(18) 0.0621(12) Uani d PDU 0.372(3) B 2
C C25B 0.6996(14) -0.1120(12) 0.3943(7) 0.018(2) Uani d PDU 0.372(3) B 2
C C26B 0.7019(10) -0.2373(8) 0.3936(4) 0.0294(18) Uani d PDU 0.372(3) B 2
H H26B 0.7337 -0.2632 0.3582 0.035 Uiso calc PR 0.372(3) B 2
C C27B 0.6550(11) -0.3260(8) 0.4475(5) 0.038(2) Uani d PDU 0.372(3) B 2
C C28B 0.6025(10) -0.2900(9) 0.4995(5) 0.033(2) Uani d PDU 0.372(3) B 2
H H28B 0.5672 -0.3486 0.5333 0.040 Uiso calc PR 0.372(3) B 2
C C29B 0.6037(15) -0.1649(11) 0.5003(6) 0.023(3) Uani d PDU 0.372(3) B 2
H H29B 0.5700 -0.1385 0.5352 0.027 Uiso calc PR 0.372(3) B 2
C C30B 0.655(3) -0.0781(19) 0.4491(11) 0.017(3) Uani d PDU 0.372(3) B 2
H H30B 0.6600 0.0051 0.4517 0.021 Uiso calc PR 0.372(3) B 2
C C31 0.8909(3) 0.0507(3) 0.36231(14) 0.0247(6) Uani d . 1 B .
C C32 0.9627(3) -0.0439(3) 0.40081(15) 0.0292(7) Uani d . 1 . .
H H32A 0.9388 -0.1272 0.4085 0.035 Uiso calc R 1 B .
C C33 1.0714(3) -0.0106(4) 0.42754(15) 0.0322(8) Uani d . 1 B .
C C34 1.1090(3) 0.1116(4) 0.41755(16) 0.0334(7) Uani d . 1 . .
H H34A 1.1812 0.1314 0.4365 0.040 Uiso calc R 1 B .
C C35 1.0381(3) 0.2039(4) 0.37912(16) 0.0307(7) Uani d . 1 B .
H H35A 1.0630 0.2868 0.3714 0.037 Uiso calc R 1 . .
C C36 0.9292(3) 0.1742(3) 0.35158(15) 0.0267(6) Uani d . 1 . .
H H36A 0.8818 0.2375 0.3258 0.032 Uiso calc R 1 B .
C C37 0.5301(3) 0.3744(3) 0.13088(15) 0.0228(6) Uani d . 1 . .
C C38 0.5456(3) 0.4933(3) 0.23579(16) 0.0287(7) Uani d . 1 . .
C C39 0.3684(3) 0.3288(3) 0.29689(15) 0.0253(6) Uani d . 1 . .
C C40 0.6417(3) 0.2529(3) 0.35371(16) 0.0266(6) Uani d . 1 . .
C C41 0.7290(3) 0.2659(3) 0.22648(15) 0.0229(6) Uani d . 1 . .
C C42 0.4764(3) 0.0766(3) 0.33450(15) 0.0252(6) Uani d . 1 . .
C C43 0.2945(3) 0.1317(3) 0.24028(15) 0.0255(6) Uani d . 1 . .
C C44 0.3617(3) 0.1470(3) 0.11005(16) 0.0254(6) Uani d . 1 . .
C C45 0.4376(3) -0.0606(3) 0.21284(19) 0.0321(7) Uani d . 1 . .
C C46 0.6089(3) 0.1238(3) 0.15216(16) 0.0260(6) Uani d . 1 . .
O O1W 0.8593(5) 0.6098(5) 0.5004(3) 0.0412(15) Uiso d P 0.523(7) C 1
H H1WA 0.8196 0.6088 0.4662 0.062 Uiso d PR 0.523(7) C 1
H H2WA 0.8094 0.6336 0.5263 0.062 Uiso d PR 0.523(7) C 1
O O2W 0.9671(4) 0.5957(4) 0.5008(2) 0.0243(12) Uiso d P 0.477(7) C 2
H H1WB 1.0286 0.6386 0.5075 0.036 Uiso d PR 0.477(7) C 2
H H2WB 0.9504 0.5440 0.5361 0.036 Uiso d PR 0.477(7) C 2

loop_
_atom_site_aniso_label
_atom_site_aniso_U_11
_atom_site_aniso_U_22
_atom_site_aniso_U_33
_atom_site_aniso_U_12
_atom_site_aniso_U_13
_atom_site_aniso_U_23
Ru1 0.01803(11) 0.01647(10) 0.01851(10) -0.00076(8) -0.00028(8) -0.00513(7)
Ru2 0.01584(10) 0.01954(11) 0.02046(10) 0.00065(8) 0.00184(8) -0.00405(8)
Ru3 0.01830(11) 0.01931(11) 0.02506(11) -0.00153(8) 0.00263(9) -0.00940(8)
Cl1 0.0736(8) 0.0353(5) 0.0341(4) -0.0104(5) -0.0196(5) -0.0076(4)
Cl2 0.0289(4) 0.0192(3) 0.0330(4) 0.0013(3) -0.0025(3) -0.0021(3)
Cl4 0.0326(4) 0.0554(6) 0.0471(5) -0.0144(4) 0.0175(4) -0.0316(5)
Cl6 0.0415(5) 0.0516(6) 0.0298(4) 0.0216(4) -0.0069(4) -0.0025(4)
P1 0.0188(3) 0.0167(3) 0.0210(3) -0.0002(3) 0.0027(3) -0.0028(3)
P2 0.0202(4) 0.0214(3) 0.0254(4) 0.0033(3) 0.0049(3) -0.0018(3)
O1 0.0353(13) 0.0298(12) 0.0274(11) -0.0022(10) 0.0082(10) -0.0067(9)
O2 0.062(2) 0.0402(16) 0.0511(17) -0.0212(15) -0.0073(15) -0.0202(13)
O3 0.0331(13) 0.0405(14) 0.0241(11) 0.0031(11) 0.0047(10) -0.0050(10)
O4 0.0386(15) 0.0560(18) 0.0357(14) 0.0077(13) -0.0037(12) -0.0242(13)
O5 0.0246(12) 0.0399(14) 0.0282(11) -0.0066(10) 0.0033(9) -0.0018(10)
O6 0.0236(12) 0.0458(15) 0.0303(12) -0.0030(11) 0.0036(10) 0.0022(11)
O7 0.0215(11) 0.0441(14) 0.0294(11) -0.0022(10) 0.0035(9) -0.0139(10)
O8 0.0283(12) 0.0478(15) 0.0299(12) -0.0024(11) 0.0008(10) -0.0175(11)
O9 0.0311(14) 0.0237(13) 0.097(3) -0.0037(11) 0.0019(16) -0.0097(15)
O10 0.0274(12) 0.0356(13) 0.0360(13) -0.0001(10) 0.0065(10) -0.0137(10)
C1 0.0172(13) 0.0196(13) 0.0303(14) -0.0015(10) -0.0037(11) -0.0025(11)
C2 0.0261(15) 0.0199(13) 0.0310(15) -0.0041(12) -0.0059(12) -0.0011(11)
C3 0.0373(19) 0.0225(14) 0.0351(17) -0.0020(14) -0.0130(15) -0.0044(13)
C4 0.0321(19) 0.0267(16) 0.058(2) -0.0052(14) -0.0191(18) -0.0043(16)
C5 0.0213(16) 0.0271(16) 0.065(3) -0.0073(13) -0.0088(17) -0.0022(17)
C6 0.0205(15) 0.0264(15) 0.0443(19) -0.0029(12) -0.0016(14) -0.0017(14)
C7 0.0220(13) 0.0174(12) 0.0205(12) -0.0027(10) 0.0022(10) -0.0040(10)
C8 0.0231(14) 0.0168(12) 0.0255(13) -0.0009(11) 0.0028(11) -0.0046(10)
C9 0.0252(14) 0.0177(12) 0.0232(13) -0.0001(11) 0.0000(11) -0.0048(10)
C10 0.0289(16) 0.0194(13) 0.0276(14) -0.0060(12) 0.0011(12) -0.0015(11)
C11 0.0244(15) 0.0250(15) 0.0322(15) -0.0074(12) 0.0031(13) -0.0015(12)
C12 0.0217(14) 0.0217(13) 0.0279(14) -0.0037(11) 0.0021(11) -0.0040(11)
Cl3A 0.0624(12) 0.0899(15) 0.0665(12) 0.0127(10) -0.0044(9) -0.0618(12)
Cl3B 0.0233(13) 0.0548(19) 0.059(2) 0.0030(12) 0.0115(12) -0.0201(15)
C13A 0.023(3) 0.017(3) 0.021(4) 0.001(3) 0.001(3) -0.003(2)
C14A 0.020(3) 0.032(3) 0.034(3) -0.001(3) 0.002(3) -0.012(2)
C15A 0.036(3) 0.034(3) 0.033(3) 0.008(2) 0.003(2) -0.016(2)
C16A 0.030(3) 0.061(4) 0.040(3) 0.018(3) 0.005(3) -0.020(3)
C17A 0.027(3) 0.043(3) 0.043(3) 0.006(2) 0.006(2) -0.011(3)
C18A 0.020(3) 0.026(3) 0.030(3) 0.003(2) 0.000(2) -0.007(3)
C13B 0.020(6) 0.018(6) 0.025(9) -0.002(6) 0.006(6) -0.003(6)
C18B 0.016(6) 0.025(5) 0.046(8) -0.001(6) 0.007(6) -0.022(5)
C17B 0.021(6) 0.057(8) 0.053(8) -0.002(6) 0.007(6) -0.033(7)
C16B 0.029(6) 0.025(5) 0.042(7) 0.007(5) 0.006(6) -0.013(5)
C15B 0.036(3) 0.034(3) 0.033(3) 0.008(2) 0.003(2) -0.016(2)
C14B 0.023(6) 0.028(6) 0.026(7) -0.001(5) -0.007(5) -0.004(5)
C19 0.0219(14) 0.0192(13) 0.0296(14) 0.0034(11) 0.0028(12) -0.0055(11)
C20 0.0268(15) 0.0253(14) 0.0221(13) -0.0013(12) 0.0033(11) -0.0061(11)
C21 0.0251(15) 0.0279(15) 0.0267(14) -0.0007(12) 0.0040(12) -0.0071(12)
C22 0.0363(19) 0.0311(17) 0.0349(17) 0.0039(15) -0.0010(15) -0.0154(14)
C23 0.0309(18) 0.0313(18) 0.062(3) 0.0020(15) -0.0036(18) -0.0267(18)
C24 0.0203(15) 0.0295(17) 0.064(2) 0.0016(13) 0.0010(16) -0.0195(17)
Cl5A 0.0634(11) 0.0292(7) 0.0399(8) -0.0127(7) 0.0097(7) -0.0053(6)
C25A 0.021(4) 0.030(3) 0.020(3) 0.005(2) 0.001(3) -0.003(2)
C26A 0.035(3) 0.025(2) 0.022(2) 0.008(2) 0.004(2) -0.0041(18)
C27A 0.040(3) 0.024(2) 0.029(2) -0.002(2) 0.004(2) -0.0021(19)
C28A 0.043(3) 0.028(3) 0.025(2) 0.001(2) 0.010(2) 0.0014(19)
C29A 0.036(5) 0.038(3) 0.015(3) 0.004(3) 0.000(3) -0.003(2)
C30A 0.033(5) 0.033(4) 0.021(4) 0.000(4) -0.005(4) -0.005(3)
Cl5B 0.092(3) 0.0191(11) 0.074(2) -0.0119(13) 0.037(2) -0.0100(12)
C25B 0.012(5) 0.019(4) 0.023(6) 0.000(3) -0.001(4) -0.004(3)
C26B 0.034(5) 0.025(4) 0.030(4) -0.002(4) 0.008(4) -0.008(3)
C27B 0.047(6) 0.020(3) 0.047(5) -0.010(4) 0.022(5) -0.007(3)
C28B 0.039(5) 0.028(4) 0.032(4) -0.009(4) 0.010(4) -0.003(3)
C29B 0.028(6) 0.021(4) 0.018(6) -0.008(4) -0.001(4) -0.002(3)
C30B 0.019(5) 0.020(4) 0.014(6) -0.005(4) -0.002(5) -0.008(3)
C31 0.0232(14) 0.0313(15) 0.0190(12) 0.0069(12) 0.0046(11) -0.0051(11)
C32 0.0314(17) 0.0344(17) 0.0206(13) 0.0096(14) 0.0046(12) -0.0044(12)
C33 0.0270(16) 0.047(2) 0.0196(13) 0.0177(15) 0.0001(12) -0.0037(13)
C34 0.0246(16) 0.050(2) 0.0246(15) 0.0071(15) 0.0010(13) -0.0071(14)
C35 0.0239(15) 0.0414(19) 0.0265(15) 0.0022(14) -0.0003(12) -0.0071(13)
C36 0.0219(14) 0.0328(16) 0.0236(13) 0.0067(13) 0.0020(11) -0.0034(12)
C37 0.0218(14) 0.0211(13) 0.0258(13) -0.0004(11) -0.0006(11) -0.0059(11)
C38 0.0321(17) 0.0279(15) 0.0278(15) -0.0045(13) -0.0018(13) -0.0098(12)
C39 0.0252(15) 0.0237(14) 0.0258(14) 0.0012(12) -0.0029(12) -0.0034(11)
C40 0.0205(14) 0.0320(16) 0.0282(14) 0.0038(12) -0.0014(12) -0.0092(12)
C41 0.0191(13) 0.0265(14) 0.0231(13) 0.0003(11) -0.0019(11) -0.0058(11)
C42 0.0205(14) 0.0301(15) 0.0226(13) 0.0010(12) 0.0012(11) -0.0015(11)
C43 0.0242(15) 0.0291(15) 0.0249(13) -0.0002(12) -0.0010(12) -0.0099(12)
C44 0.0189(13) 0.0277(15) 0.0330(15) -0.0039(12) 0.0053(12) -0.0140(12)
C45 0.0224(15) 0.0273(16) 0.048(2) -0.0038(13) 0.0047(14) -0.0109(14)
C46 0.0257(15) 0.0237(14) 0.0305(15) -0.0015(12) 0.0022(12) -0.0102(12)

loop_
_atom_type_symbol
_atom_type_description
_atom_type_scat_dispersion_real
_atom_type_scat_dispersion_imag
_atom_type_scat_source
C C 0.0033 0.0016 'International Tables Vol C Tables 4.2.6.8 and 6.1.1.4'
H H 0.0000 0.0000 'International Tables Vol C Tables 4.2.6.8 and 6.1.1.4'
O O 0.0106 0.0060 'International Tables Vol C Tables 4.2.6.8 and 6.1.1.4'
P P 0.1023 0.0942 'International Tables Vol C Tables 4.2.6.8 and 6.1.1.4'
Cl Cl 0.1484 0.1585 'International Tables Vol C Tables 4.2.6.8 and 6.1.1.4'
Ru Ru -1.2594 0.8363 'International Tables Vol C Tables 4.2.6.8 and 6.1.1.4'

loop_
_geom_angle_atom_site_label_1
_geom_angle_atom_site_label_2
_geom_angle_atom_site_label_3
_geom_angle_site_symmetry_1
_geom_angle_site_symmetry_3
_geom_angle
_geom_angle_publ_flag
C38 Ru1 C37 . . 96.15(14) ?
C38 Ru1 C39 . . 92.10(14) ?
C37 Ru1 C39 . . 171.10(13) ?
C38 Ru1 P1 . . 98.22(11) ?
C37 Ru1 P1 . . 89.65(10) ?
C39 Ru1 P1 . . 92.48(10) ?
C38 Ru1 Ru2 . . 93.03(11) ?
C37 Ru1 Ru2 . . 96.75(9) ?
C39 Ru1 Ru2 . . 79.43(10) ?
P1 Ru1 Ru2 . . 166.40(2) ?
C38 Ru1 Ru3 . . 148.79(11) ?
C37 Ru1 Ru3 . . 73.58(9) ?
C39 Ru1 Ru3 . . 97.60(10) ?
P1 Ru1 Ru3 . . 110.84(2) ?
Ru2 Ru1 Ru3 . . 60.123(8) ?
C40 Ru2 C42 . . 91.90(14) ?
C40 Ru2 C41 . . 95.74(14) ?
C42 Ru2 C41 . . 171.32(13) ?
C40 Ru2 P2 . . 94.52(10) ?
C42 Ru2 P2 . . 91.48(10) ?
C41 Ru2 P2 . . 92.00(10) ?
C40 Ru2 Ru1 . . 95.96(10) ?
C42 Ru2 Ru1 . . 95.18(10) ?
C41 Ru2 Ru1 . . 79.98(9) ?
P2 Ru2 Ru1 . . 167.38(2) ?
C40 Ru2 Ru3 . . 150.18(10) ?
C42 Ru2 Ru3 . . 74.29(10) ?
C41 Ru2 Ru3 . . 97.03(9) ?
P2 Ru2 Ru3 . . 111.81(2) ?
Ru1 Ru2 Ru3 . . 60.160(8) ?
C45 Ru3 C44 . . 97.84(15) ?
C45 Ru3 C43 . . 92.08(15) ?
C44 Ru3 C43 . . 94.26(13) ?
C45 Ru3 C46 . . 94.45(14) ?
C44 Ru3 C46 . . 93.01(14) ?
C43 Ru3 C46 . . 169.48(13) ?
C45 Ru3 Ru2 . . 103.74(12) ?
C44 Ru3 Ru2 . . 156.04(10) ?
C43 Ru3 Ru2 . . 95.24(9) ?
C46 Ru3 Ru2 . . 75.20(10) ?
C45 Ru3 Ru1 . . 157.41(12) ?
C44 Ru3 Ru1 . . 101.81(10) ?
C43 Ru3 Ru1 . . 75.54(10) ?
C46 Ru3 Ru1 . . 95.52(9) ?
Ru2 Ru3 Ru1 . . 59.717(8) ?
C13A P1 C1 . . 102.7(3) ?
C13A P1 C7 . . 100.7(5) ?
C1 P1 C7 . . 102.03(14) ?
C1 P1 C13B . . 113.5(5) ?
C7 P1 C13B . . 99.5(10) ?
C13A P1 Ru1 . . 116.5(4) ?
C1 P1 Ru1 . . 116.30(10) ?
C7 P1 Ru1 . . 116.19(10) ?
C13B P1 Ru1 . . 108.1(9) ?
C25A P2 C19 . . 105.2(3) ?
C25A P2 C31 . . 106.9(3) ?
C19 P2 C31 . . 102.30(14) ?
C19 P2 C25B . . 110.2(5) ?
C31 P2 C25B . . 95.0(4) ?
C25A P2 Ru2 . . 109.8(3) ?
C19 P2 Ru2 . . 116.10(11) ?
C31 P2 Ru2 . . 115.63(11) ?
C25B P2 Ru2 . . 115.1(5) ?
C2 C1 C6 . . 119.2(3) ?
C2 C1 P1 . . 120.3(2) ?
C6 C1 P1 . . 120.2(3) ?
C3 C2 C1 . . 119.1(3) ?
C3 C2 H2A . . 120.5 ?
C1 C2 H2A . . 120.5 ?
C4 C3 C2 . . 122.3(4) ?
C4 C3 Cl1 . . 118.5(3) ?
C2 C3 Cl1 . . 119.2(3) ?
C3 C4 C5 . . 118.9(3) ?
C3 C4 H4A . . 120.6 ?
C5 C4 H4A . . 120.6 ?
C4 C5 C6 . . 120.5(3) ?
C4 C5 H5A . . 119.7 ?
C6 C5 H5A . . 119.7 ?
C5 C6 C1 . . 119.9(4) ?
C5 C6 H6A . . 120.1 ?
C1 C6 H6A . . 120.1 ?
C8 C7 C12 . . 119.3(3) ?
C8 C7 P1 . . 119.2(2) ?
C12 C7 P1 . . 121.5(2) ?
C7 C8 C9 . . 119.9(3) ?
C7 C8 H8A . . 120.0 ?
C9 C8 H8A . . 120.0 ?
C8 C9 C10 . . 120.8(3) ?
C8 C9 Cl2 . . 120.5(2) ?
C10 C9 Cl2 . . 118.7(2) ?
C11 C10 C9 . . 119.3(3) ?
C11 C10 H10A . . 120.4 ?
C9 C10 H10A . . 120.4 ?
C10 C11 C12 . . 120.3(3) ?
C10 C11 H11A . . 119.9 ?
C12 C11 H11A . . 119.9 ?
C7 C12 C11 . . 120.4(3) ?
C7 C12 H12A . . 119.8 ?
C11 C12 H12A . . 119.8 ?
C14A C13A C18A . . 118.5(7) ?
C14A C13A P1 . . 114.8(6) ?
C18A C13A P1 . . 126.7(6) ?
C13A C14A C15A . . 120.6(7) ?
C13A C14A H14A . . 119.7 ?
C15A C14A H14A . . 119.7 ?
C16A C15A C14A . . 120.4(6) ?
C16A C15A Cl3A . . 119.7(5) ?
C14A C15A Cl3A . . 119.8(6) ?
C17A C16A C15A . . 118.9(5) ?
C17A C16A H16A . . 120.6 ?
C15A C16A H16A . . 120.6 ?
C18A C17A C16A . . 121.0(6) ?
C18A C17A H17A . . 119.5 ?
C16A C17A H17A . . 119.5 ?
C17A C18A C13A . . 120.6(7) ?
C17A C18A H18A . . 119.7 ?
C13A C18A H18A . . 119.7 ?
C14B C13B C18B . . 119.6(12) ?
C14B C13B P1 . . 122.2(10) ?
C18B C13B P1 . . 118.2(10) ?
C13B C18B C17B . . 120.7(12) ?
C13B C18B H18B . . 119.7 ?
C17B C18B H18B . . 119.7 ?
C18B C17B C16B . . 119.0(11) ?
C18B C17B H17B . . 120.5 ?
C16B C17B H17B . . 120.5 ?
C15B C16B C17B . . 120.1(10) ?
C15B C16B H16B . . 119.9 ?
C17B C16B H16B . . 119.9 ?
C16B C15B C14B . . 121.1(11) ?
C16B C15B Cl3B . . 119.0(9) ?
C14B C15B Cl3B . . 119.8(10) ?
C15B C14B C13B . . 119.3(12) ?
C15B C14B H14B . . 120.4 ?
C13B C14B H14B . . 120.4 ?
C20 C19 C24 . . 118.5(3) ?
C20 C19 P2 . . 119.9(2) ?
C24 C19 P2 . . 121.3(3) ?
C21 C20 C19 . . 119.1(3) ?
C21 C20 H20A . . 120.5 ?
C19 C20 H20A . . 120.5 ?
C22 C21 C20 . . 122.2(3) ?
C22 C21 Cl4 . . 119.0(3) ?
C20 C21 Cl4 . . 118.8(3) ?
C23 C22 C21 . . 118.9(3) ?
C23 C22 H22A . . 120.6 ?
C21 C22 H22A . . 120.6 ?
C22 C23 C24 . . 119.7(3) ?
C22 C23 H23A . . 120.2 ?
C24 C23 H23A . . 120.2 ?
C23 C24 C19 . . 121.7(3) ?
C23 C24 H24A . . 119.2 ?
C19 C24 H24A . . 119.2 ?
C26A C25A C30A . . 118.4(8) ?
C26A C25A P2 . . 126.7(6) ?
C30A C25A P2 . . 114.0(7) ?
C25A C26A C27A . . 119.4(6) ?
C25A C26A H26A . . 120.3 ?
C27A C26A H26A . . 120.3 ?
C28A C27A C26A . . 121.7(5) ?
C28A C27A Cl5A . . 119.5(4) ?
C26A C27A Cl5A . . 118.9(4) ?
C29A C28A C27A . . 118.4(6) ?
C29A C28A H28A . . 120.8 ?
C27A C28A H28A . . 120.8 ?
C28A C29A C30A . . 120.4(8) ?
C28A C29A H29A . . 119.8 ?
C30A C29A H29A . . 119.8 ?
C29A C30A C25A . . 121.7(9) ?
C29A C30A H30A . . 119.2 ?
C25A C30A H30A . . 119.2 ?
C26B C25B C30B . . 118.4(12) ?
C26B C25B P2 . . 120.9(10) ?
C30B C25B P2 . . 120.7(11) ?
C25B C26B C27B . . 119.2(9) ?
C25B C26B H26B . . 120.4 ?
C27B C26B H26B . . 120.4 ?
C28B C27B C26B . . 121.7(8) ?
C28B C27B Cl5B . . 119.7(7) ?
C26B C27B Cl5B . . 118.5(7) ?
C29B C28B C27B . . 118.3(9) ?
C29B C28B H28B . . 120.8 ?
C27B C28B H28B . . 120.8 ?
C28B C29B C30B . . 120.2(13) ?
C28B C29B H29B . . 119.9 ?
C30B C29B H29B . . 119.9 ?
C25B C30B C29B . . 121.9(14) ?
C25B C30B H30B . . 119.0 ?
C29B C30B H30B . . 119.0 ?
C36 C31 C32 . . 119.5(3) ?
C36 C31 P2 . . 121.1(2) ?
C32 C31 P2 . . 119.3(3) ?
C31 C32 C33 . . 118.4(3) ?
C31 C32 H32A . . 120.8 ?
C33 C32 H32A . . 120.8 ?
C34 C33 C32 . . 122.3(3) ?
C34 C33 Cl6 . . 118.9(3) ?
C32 C33 Cl6 . . 118.8(3) ?
C35 C34 C33 . . 118.8(3) ?
C35 C34 H34A . . 120.6 ?
C33 C34 H34A . . 120.6 ?
C34 C35 C36 . . 120.5(4) ?
C34 C35 H35A . . 119.7 ?
C36 C35 H35A . . 119.7 ?
C31 C36 C35 . . 120.5(3) ?
C31 C36 H36A . . 119.8 ?
C35 C36 H36A . . 119.8 ?
O1 C37 Ru1 . . 173.6(3) ?
O2 C38 Ru1 . . 177.7(3) ?
O3 C39 Ru1 . . 175.2(3) ?
O4 C40 Ru2 . . 176.0(3) ?
O5 C41 Ru2 . . 175.4(3) ?
O6 C42 Ru2 . . 173.6(3) ?
O7 C43 Ru3 . . 172.2(3) ?
O8 C44 Ru3 . . 174.8(3) ?
O9 C45 Ru3 . . 176.7(3) ?
O10 C46 Ru3 . . 173.0(3) ?
H1WA O1W H2WA . . 107.7 ?
H1WA O1W H2WB . . 138.0 ?
H2WA O1W H2WB . . 107.3 ?
H1WB O2W H2WB . . 107.7 ?

loop_
_geom_bond_atom_site_label_1
_geom_bond_atom_site_label_2
_geom_bond_site_symmetry_2
_geom_bond_distance
_geom_bond_publ_flag
Ru1 C38 . 1.885(3) ?
Ru1 C37 . 1.939(3) ?
Ru1 C39 . 1.940(3) ?
Ru1 P1 . 2.3436(8) ?
Ru1 Ru2 . 2.8517(3) ?
Ru1 Ru3 . 2.8645(3) ?
Ru2 C40 . 1.889(3) ?
Ru2 C42 . 1.934(3) ?
Ru2 C41 . 1.939(3) ?
Ru2 P2 . 2.3423(8) ?
Ru2 Ru3 . 2.8634(3) ?
Ru3 C45 . 1.908(4) ?
Ru3 C44 . 1.920(3) ?
Ru3 C43 . 1.945(3) ?
Ru3 C46 . 1.956(3) ?
Cl1 C3 . 1.743(4) ?
Cl2 C9 . 1.739(3) ?
Cl4 C21 . 1.725(3) ?
Cl6 C33 . 1.745(4) ?
P1 C13A . 1.829(9) ?
P1 C1 . 1.833(3) ?
P1 C7 . 1.840(3) ?
P1 C13B . 1.889(16) ?
P2 C25A . 1.821(9) ?
P2 C19 . 1.834(3) ?
P2 C31 . 1.842(3) ?
P2 C25B . 1.855(14) ?
O1 C37 . 1.137(4) ?
O2 C38 . 1.149(4) ?
O3 C39 . 1.140(4) ?
O4 C40 . 1.141(4) ?
O5 C41 . 1.144(4) ?
O6 C42 . 1.141(4) ?
O7 C43 . 1.145(4) ?
O8 C44 . 1.139(4) ?
O9 C45 . 1.145(4) ?
O10 C46 . 1.136(4) ?
C1 C2 . 1.394(5) ?
C1 C6 . 1.406(4) ?
C2 C3 . 1.387(5) ?
C2 H2A . 0.9300 ?
C3 C4 . 1.373(5) ?
C4 C5 . 1.384(6) ?
C4 H4A . 0.9300 ?
C5 C6 . 1.396(5) ?
C5 H5A . 0.9300 ?
C6 H6A . 0.9300 ?
C7 C8 . 1.388(4) ?
C7 C12 . 1.390(4) ?
C8 C9 . 1.389(4) ?
C8 H8A . 0.9300 ?
C9 C10 . 1.392(4) ?
C10 C11 . 1.377(5) ?
C10 H10A . 0.9300 ?
C11 C12 . 1.395(4) ?
C11 H11A . 0.9300 ?
C12 H12A . 0.9300 ?
Cl3A C15A . 1.725(7) ?
Cl3B C15B . 1.732(13) ?
C13A C14A . 1.391(9) ?
C13A C18A . 1.392(9) ?
C14A C15A . 1.394(8) ?
C14A H14A . 0.9300 ?
C15A C16A . 1.385(10) ?
C16A C17A . 1.384(10) ?
C16A H16A . 0.9300 ?
C17A C18A . 1.383(8) ?
C17A H17A . 0.9300 ?
C18A H18A . 0.9300 ?
C13B C14B . 1.389(14) ?
C13B C18B . 1.389(14) ?
C18B C17B . 1.391(13) ?
C18B H18B . 0.9300 ?
C17B C16B . 1.397(14) ?
C17B H17B . 0.9300 ?
C16B C15B . 1.366(15) ?
C16B H16B . 0.9300 ?
C15B C14B . 1.389(13) ?
C14B H14B . 0.9300 ?
C19 C20 . 1.392(4) ?
C19 C24 . 1.398(5) ?
C20 C21 . 1.388(4) ?
C20 H20A . 0.9300 ?
C21 C22 . 1.382(5) ?
C22 C23 . 1.380(5) ?
C22 H22A . 0.9300 ?
C23 C24 . 1.384(6) ?
C23 H23A . 0.9300 ?
C24 H24A . 0.9300 ?
Cl5A C27A . 1.743(6) ?
C25A C26A . 1.381(9) ?
C25A C30A . 1.393(9) ?
C26A C27A . 1.399(7) ?
C26A H26A . 0.9300 ?
C27A C28A . 1.390(7) ?
C28A C29A . 1.372(9) ?
C28A H28A . 0.9300 ?
C29A C30A . 1.380(10) ?
C29A H29A . 0.9300 ?
C30A H30A . 0.9300 ?
Cl5B C27B . 1.731(8) ?
C25B C26B . 1.380(13) ?
C25B C30B . 1.388(13) ?
C26B C27B . 1.418(11) ?
C26B H26B . 0.9300 ?
C27B C28B . 1.380(11) ?
C28B C29B . 1.378(12) ?
C28B H28B . 0.9300 ?
C29B C30B . 1.389(12) ?
C29B H29B . 0.9300 ?
C30B H30B . 0.9300 ?
C31 C36 . 1.389(5) ?
C31 C32 . 1.395(5) ?
C32 C33 . 1.396(5) ?
C32 H32A . 0.9300 ?
C33 C34 . 1.374(6) ?
C34 C35 . 1.374(5) ?
C34 H34A . 0.9300 ?
C35 C36 . 1.392(5) ?
C35 H35A . 0.9300 ?
C36 H36A . 0.9300 ?
O1W H1WA . 0.8499 ?
O1W H2WA . 0.8500 ?
O2W H1WB . 0.8499 ?
O2W H2WB . 0.8501 ?

loop_
_geom_hbond_atom_site_label_D
_geom_hbond_atom_site_label_H
_geom_hbond_atom_site_label_A
_geom_hbond_site_symmetry_A
_geom_hbond_distance_DH
_geom_hbond_distance_HA
_geom_hbond_distance_DA
_geom_hbond_angle_DHA
_geom_hbond_publ_flag
C4 H4A Cl2 2_565 0.9300 2.8100 3.607(4) 145.00 yes
C6 H6A O7 . 0.9300 2.5500 3.259(5) 134.00 yes
C11 H11A O8 2_665 0.9300 2.5700 3.234(4) 129.00 yes
C24 H24A O9 . 0.9300 2.5500 3.425(5) 157.00 yes

loop_
_geom_torsion_atom_site_label_1
_geom_torsion_atom_site_label_2
_geom_torsion_atom_site_label_3
_geom_torsion_atom_site_label_4
_geom_torsion_site_symmetry_1
_geom_torsion_site_symmetry_2
_geom_torsion_site_symmetry_3
_geom_torsion_site_symmetry_4
_geom_torsion
_geom_torsion_publ_flag
C38 Ru1 Ru2 C40 . . . . 35.75(15) ?
C37 Ru1 Ru2 C40 . . . . 132.31(14) ?
C39 Ru1 Ru2 C40 . . . . -55.82(14) ?
P1 Ru1 Ru2 C40 . . . . -110.08(14) ?
Ru3 Ru1 Ru2 C40 . . . . -161.03(10) ?
C38 Ru1 Ru2 C42 . . . . 128.22(15) ?
C37 Ru1 Ru2 C42 . . . . -135.22(13) ?
C39 Ru1 Ru2 C42 . . . . 36.65(14) ?
P1 Ru1 Ru2 C42 . . . . -17.62(13) ?
Ru3 Ru1 Ru2 C42 . . . . -68.57(10) ?
C38 Ru1 Ru2 C41 . . . . -59.05(14) ?
C37 Ru1 Ru2 C41 . . . . 37.51(13) ?
C39 Ru1 Ru2 C41 . . . . -150.62(14) ?
P1 Ru1 Ru2 C41 . . . . 155.11(13) ?
Ru3 Ru1 Ru2 C41 . . . . 104.17(9) ?
C38 Ru1 Ru2 P2 . . . . -110.22(15) ?
C37 Ru1 Ru2 P2 . . . . -13.66(14) ?
C39 Ru1 Ru2 P2 . . . . 158.21(14) ?
P1 Ru1 Ru2 P2 . . . . 103.95(14) ?
Ru3 Ru1 Ru2 P2 . . . . 53.00(11) ?
C38 Ru1 Ru2 Ru3 . . . . -163.22(11) ?
C37 Ru1 Ru2 Ru3 . . . . -66.66(9) ?
C39 Ru1 Ru2 Ru3 . . . . 105.21(10) ?
P1 Ru1 Ru2 Ru3 . . . . 50.95(9) ?
C40 Ru2 Ru3 C45 . . . . -122.8(2) ?
C42 Ru2 Ru3 C45 . . . . -57.69(15) ?
C41 Ru2 Ru3 C45 . . . . 122.52(15) ?
P2 Ru2 Ru3 C45 . . . . 27.51(11) ?
Ru1 Ru2 Ru3 C45 . . . . -163.32(11) ?
C40 Ru2 Ru3 C44 . . . . 83.6(3) ?
C42 Ru2 Ru3 C44 . . . . 148.7(3) ?
C41 Ru2 Ru3 C44 . . . . -31.1(3) ?
P2 Ru2 Ru3 C44 . . . . -126.1(2) ?
Ru1 Ru2 Ru3 C44 . . . . 43.1(2) ?
C40 Ru2 Ru3 C43 . . . . -29.3(2) ?
C42 Ru2 Ru3 C43 . . . . 35.75(14) ?
C41 Ru2 Ru3 C43 . . . . -144.05(14) ?
P2 Ru2 Ru3 C43 . . . . 120.95(10) ?
Ru1 Ru2 Ru3 C43 . . . . -69.89(10) ?
C40 Ru2 Ru3 C46 . . . . 146.2(2) ?
C42 Ru2 Ru3 C46 . . . . -148.73(14) ?
C41 Ru2 Ru3 C46 . . . . 31.48(14) ?
P2 Ru2 Ru3 C46 . . . . -63.53(10) ?
Ru1 Ru2 Ru3 C46 . . . . 105.64(10) ?
C40 Ru2 Ru3 Ru1 . . . . 40.5(2) ?
C42 Ru2 Ru3 Ru1 . . . . 105.63(10) ?
C41 Ru2 Ru3 Ru1 . . . . -74.16(10) ?
P2 Ru2 Ru3 Ru1 . . . . -169.16(2) ?
C38 Ru1 Ru3 C45 . . . . 80.4(3) ?
C37 Ru1 Ru3 C45 . . . . 154.6(3) ?
C39 Ru1 Ru3 C45 . . . . -26.6(3) ?
P1 Ru1 Ru3 C45 . . . . -122.2(3) ?
Ru2 Ru1 Ru3 C45 . . . . 46.5(3) ?
C38 Ru1 Ru3 C44 . . . . -129.7(2) ?
C37 Ru1 Ru3 C44 . . . . -55.45(13) ?
C39 Ru1 Ru3 C44 . . . . 123.32(14) ?
P1 Ru1 Ru3 C44 . . . . 27.73(10) ?
Ru2 Ru1 Ru3 C44 . . . . -163.54(9) ?
C38 Ru1 Ru3 C43 . . . . 138.9(2) ?
C37 Ru1 Ru3 C43 . . . . -146.85(14) ?
C39 Ru1 Ru3 C43 . . . . 31.92(14) ?
P1 Ru1 Ru3 C43 . . . . -63.67(10) ?
Ru2 Ru1 Ru3 C43 . . . . 105.06(10) ?
C38 Ru1 Ru3 C46 . . . . -35.5(2) ?
C37 Ru1 Ru3 C46 . . . . 38.80(14) ?
C39 Ru1 Ru3 C46 . . . . -142.43(14) ?
P1 Ru1 Ru3 C46 . . . . 121.98(10) ?
Ru2 Ru1 Ru3 C46 . . . . -69.29(10) ?
C38 Ru1 Ru3 Ru2 . . . . 33.8(2) ?
C37 Ru1 Ru3 Ru2 . . . . 108.09(10) ?
C39 Ru1 Ru3 Ru2 . . . . -73.14(10) ?
P1 Ru1 Ru3 Ru2 . . . . -168.73(2) ?
C38 Ru1 P1 C13A . . . . -77.2(5) ?
C37 Ru1 P1 C13A . . . . -173.4(5) ?
C39 Ru1 P1 C13A . . . . 15.2(5) ?
Ru2 Ru1 P1 C13A . . . . 68.3(5) ?
Ru3 Ru1 P1 C13A . . . . 114.4(4) ?
C38 Ru1 P1 C1 . . . . 161.40(16) ?
C37 Ru1 P1 C1 . . . . 65.24(15) ?
C39 Ru1 P1 C1 . . . . -106.12(15) ?
Ru2 Ru1 P1 C1 . . . . -53.11(16) ?
Ru3 Ru1 P1 C1 . . . . -7.02(12) ?
C38 Ru1 P1 C7 . . . . 41.25(15) ?
C37 Ru1 P1 C7 . . . . -54.91(14) ?
C39 Ru1 P1 C7 . . . . 133.73(14) ?
Ru2 Ru1 P1 C7 . . . . -173.26(11) ?
Ru3 Ru1 P1 C7 . . . . -127.17(10) ?
C38 Ru1 P1 C13B . . . . -69.5(8) ?
C37 Ru1 P1 C13B . . . . -165.7(8) ?
C39 Ru1 P1 C13B . . . . 23.0(8) ?
Ru2 Ru1 P1 C13B . . . . 76.0(8) ?
Ru3 Ru1 P1 C13B . . . . 122.1(8) ?
C40 Ru2 P2 C25A . . . . 87.4(3) ?
C42 Ru2 P2 C25A . . . . -4.7(3) ?
C41 Ru2 P2 C25A . . . . -176.7(3) ?
Ru1 Ru2 P2 C25A . . . . -126.6(3) ?
Ru3 Ru2 P2 C25A . . . . -78.3(3) ?
C40 Ru2 P2 C19 . . . . -153.54(16) ?
C42 Ru2 P2 C19 . . . . 114.43(15) ?
C41 Ru2 P2 C19 . . . . -57.62(15) ?
Ru1 Ru2 P2 C19 . . . . -7.48(18) ?
Ru3 Ru2 P2 C19 . . . . 40.77(12) ?
C40 Ru2 P2 C31 . . . . -33.67(15) ?
C42 Ru2 P2 C31 . . . . -125.70(15) ?
C41 Ru2 P2 C31 . . . . 62.25(14) ?
Ru1 Ru2 P2 C31 . . . . 112.39(14) ?
Ru3 Ru2 P2 C31 . . . . 160.64(11) ?
C40 Ru2 P2 C25B . . . . 75.7(4) ?
C42 Ru2 P2 C25B . . . . -16.4(4) ?
C41 Ru2 P2 C25B . . . . 171.6(4) ?
Ru1 Ru2 P2 C25B . . . . -138.3(4) ?
Ru3 Ru2 P2 C25B . . . . -90.0(4) ?
C13A P1 C1 C2 . . . . 130.9(6) ?
C7 P1 C1 C2 . . . . 26.8(3) ?
C13B P1 C1 C2 . . . . 132.9(12) ?
Ru1 P1 C1 C2 . . . . -100.7(3) ?
C13A P1 C1 C6 . . . . -54.5(6) ?
C7 P1 C1 C6 . . . . -158.5(3) ?
C13B P1 C1 C6 . . . . -52.5(12) ?
Ru1 P1 C1 C6 . . . . 74.0(3) ?
C6 C1 C2 C3 . . . . 0.4(5) ?
P1 C1 C2 C3 . . . . 175.1(3) ?
C1 C2 C3 C4 . . . . 1.9(6) ?
C1 C2 C3 Cl1 . . . . -177.6(3) ?
C2 C3 C4 C5 . . . . -2.0(6) ?
Cl1 C3 C4 C5 . . . . 177.5(3) ?
C3 C4 C5 C6 . . . . -0.3(6) ?
C4 C5 C6 C1 . . . . 2.5(6) ?
C2 C1 C6 C5 . . . . -2.6(5) ?
P1 C1 C6 C5 . . . . -177.3(3) ?
C13A P1 C7 C8 . . . . -48.6(4) ?
C1 P1 C7 C8 . . . . 57.0(3) ?
C13B P1 C7 C8 . . . . -59.7(6) ?
Ru1 P1 C7 C8 . . . . -175.4(2) ?
C13A P1 C7 C12 . . . . 132.2(4) ?
C1 P1 C7 C12 . . . . -122.2(3) ?
C13B P1 C7 C12 . . . . 121.1(6) ?
Ru1 P1 C7 C12 . . . . 5.4(3) ?
C12 C7 C8 C9 . . . . 1.0(4) ?
P1 C7 C8 C9 . . . . -178.2(2) ?
C7 C8 C9 C10 . . . . -1.5(5) ?
C7 C8 C9 Cl2 . . . . 179.5(2) ?
C8 C9 C10 C11 . . . . 1.1(5) ?
Cl2 C9 C10 C11 . . . . -179.9(3) ?
C9 C10 C11 C12 . . . . -0.3(5) ?
C8 C7 C12 C11 . . . . -0.2(5) ?
P1 C7 C12 C11 . . . . 179.0(3) ?
C10 C11 C12 C7 . . . . -0.2(5) ?
C1 P1 C13A C14A . . . . -174.9(10) ?
C7 P1 C13A C14A . . . . -69.9(11) ?
C13B P1 C13A C14A . . . . 15(7) ?
Ru1 P1 C13A C14A . . . . 56.7(12) ?
C1 P1 C13A C18A . . . . 4.8(15) ?
C7 P1 C13A C18A . . . . 109.9(13) ?
C13B P1 C13A C18A . . . . -166(10) ?
Ru1 P1 C13A C18A . . . . -123.5(12) ?
C18A C13A C14A C15A . . . . -0.8(19) ?
P1 C13A C14A C15A . . . . 178.9(9) ?
C13A C14A C15A C16A . . . . 2.9(14) ?
C13A C14A C15A Cl3A . . . . -175.6(10) ?
C14A C15A C16A C17A . . . . -2.7(11) ?
Cl3A C15A C16A C17A . . . . 175.8(5) ?
C15A C16A C17A C18A . . . . 0.6(11) ?
C16A C17A C18A C13A . . . . 1.4(14) ?
C14A C13A C18A C17A . . . . -1.3(18) ?
P1 C13A C18A C17A . . . . 179.0(9) ?
C13A P1 C13B C14B . . . . 14(6) ?
C1 P1 C13B C14B . . . . 4(3) ?
C7 P1 C13B C14B . . . . 111(3) ?
Ru1 P1 C13B C14B . . . . -127(2) ?
C13A P1 C13B C18B . . . . -166(10) ?
C1 P1 C13B C18B . . . . -176(2) ?
C7 P1 C13B C18B . . . . -68(2) ?
Ru1 P1 C13B C18B . . . . 53(3) ?
C14B C13B C18B C17B . . . . 2(4) ?
P1 C13B C18B C17B . . . . -178.2(19) ?
C13B C18B C17B C16B . . . . 0(3) ?
C18B C17B C16B C15B . . . . 0(2) ?
C17B C16B C15B C14B . . . . -3(2) ?
C17B C16B C15B Cl3B . . . . 177.3(11) ?
C16B C15B C14B C13B . . . . 5(3) ?
Cl3B C15B C14B C13B . . . . -175(2) ?
C18B C13B C14B C15B . . . . -4(4) ?
P1 C13B C14B C15B . . . . 176.0(17) ?
C25A P2 C19 C20 . . . . -130.3(4) ?
C31 P2 C19 C20 . . . . -18.7(3) ?
C25B P2 C19 C20 . . . . -118.8(5) ?
Ru2 P2 C19 C20 . . . . 108.1(3) ?
C25A P2 C19 C24 . . . . 56.3(4) ?
C31 P2 C19 C24 . . . . 167.8(3) ?
C25B P2 C19 C24 . . . . 67.8(6) ?
Ru2 P2 C19 C24 . . . . -65.3(3) ?
C24 C19 C20 C21 . . . . 0.2(5) ?
P2 C19 C20 C21 . . . . -173.4(2) ?
C19 C20 C21 C22 . . . . -0.6(5) ?
C19 C20 C21 Cl4 . . . . -179.2(2) ?
C20 C21 C22 C23 . . . . 0.7(6) ?
Cl4 C21 C22 C23 . . . . 179.3(3) ?
C21 C22 C23 C24 . . . . -0.4(6) ?
C22 C23 C24 C19 . . . . 0.0(6) ?
C20 C19 C24 C23 . . . . 0.1(6) ?
P2 C19 C24 C23 . . . . 173.6(3) ?
C19 P2 C25A C26A . . . . -26.8(9) ?
C31 P2 C25A C26A . . . . -135.0(8) ?
C25B P2 C25A C26A . . . . -143(4) ?
Ru2 P2 C25A C26A . . . . 98.8(8) ?
C19 P2 C25A C30A . . . . 163.8(13) ?
C31 P2 C25A C30A . . . . 55.5(14) ?
C25B P2 C25A C30A . . . . 47(4) ?
Ru2 P2 C25A C30A . . . . -70.6(14) ?
C30A C25A C26A C27A . . . . 1.8(17) ?
P2 C25A C26A C27A . . . . -167.2(6) ?
C25A C26A C27A C28A . . . . -2.7(10) ?
C25A C26A C27A Cl5A . . . . 177.9(6) ?
C26A C27A C28A C29A . . . . 0.9(10) ?
Cl5A C27A C28A C29A . . . . -179.8(6) ?
C27A C28A C29A C30A . . . . 1.9(18) ?
C28A C29A C30A C25A . . . . -3(3) ?
C26A C25A C30A C29A . . . . 1(3) ?
P2 C25A C30A C29A . . . . 171.2(16) ?
C25A P2 C25B C26B . . . . 61(3) ?
C19 P2 C25B C26B . . . . -6.2(12) ?
C31 P2 C25B C26B . . . . -111.3(11) ?
Ru2 P2 C25B C26B . . . . 127.4(10) ?
C25A P2 C25B C30B . . . . -118(5) ?
C19 P2 C25B C30B . . . . 175(2) ?
C31 P2 C25B C30B . . . . 70(2) ?
Ru2 P2 C25B C30B . . . . -51(2) ?
C30B C25B C26B C27B . . . . 2(3) ?
P2 C25B C26B C27B . . . . -176.3(9) ?
C25B C26B C27B C28B . . . . 2.7(18) ?
C25B C26B C27B Cl5B . . . . -179.6(10) ?
C26B C27B C28B C29B . . . . -4.3(19) ?
Cl5B C27B C28B C29B . . . . 178.0(10) ?
C27B C28B C29B C30B . . . . 1(3) ?
C26B C25B C30B C29B . . . . -6(4) ?
P2 C25B C30B C29B . . . . 173(2) ?
C28B C29B C30B C25B . . . . 4(4) ?
C25A P2 C31 C36 . . . . -143.2(4) ?
C19 P2 C31 C36 . . . . 106.5(3) ?
C25B P2 C31 C36 . . . . -141.5(5) ?
Ru2 P2 C31 C36 . . . . -20.6(3) ?
C25A P2 C31 C32 . . . . 40.0(4) ?
C19 P2 C31 C32 . . . . -70.3(3) ?
C25B P2 C31 C32 . . . . 41.7(5) ?
Ru2 P2 C31 C32 . . . . 162.6(2) ?
C36 C31 C32 C33 . . . . 0.2(4) ?
P2 C31 C32 C33 . . . . 177.0(2) ?
C31 C32 C33 C34 . . . . 0.5(5) ?
C31 C32 C33 Cl6 . . . . 179.9(2) ?
C32 C33 C34 C35 . . . . -1.0(5) ?
Cl6 C33 C34 C35 . . . . 179.5(3) ?
C33 C34 C35 C36 . . . . 0.9(5) ?
C32 C31 C36 C35 . . . . -0.2(5) ?
P2 C31 C36 C35 . . . . -177.0(2) ?
C34 C35 C36 C31 . . . . -0.3(5) ?
